data_7053028
loop_
_publ_author_name
'Hong, Xu-Jia'
'Wang, Ming-Fang'
'Jia, Hong-Yang'
'Li, Wei-Xing'
'Li, Jing'
'Liu, Yi-Ting'
'Jin, Hong-Guang'
'Cai, Yue-Peng'

_publ_section_title
;
 Assemblies of several supramolecular networks containing
 quinoline-2,3-dicarboxylic acid
;
_journal_issue 4
_journal_name_full 'New Journal of Chemistry'
_journal_page_first 933
_journal_paper_doi 10.1039/c3nj40783g
_journal_volume 37
_journal_year 2013
_chemical_formula_moiety 'C22 H16 N2 O10 Zn'
_chemical_formula_sum 'C22 H16 N2 O10 Zn'
_chemical_formula_weight 533.76
_chemical_name_systematic
;
?
;
_space_group_IT_number 2
_symmetry_cell_setting triclinic
_symmetry_space_group_name_Hall '-P 1'
_symmetry_space_group_name_H-M 'P -1'
_atom_sites_solution_hydrogens geom
_atom_sites_solution_primary direct
_atom_sites_solution_secondary difmap
_audit_creation_method SHELXL-97
_cell_angle_alpha 110.466(4)
_cell_angle_beta 98.320(4)
_cell_angle_gamma 111.664(3)
_cell_formula_units_Z 1
_cell_length_a 7.4062(17)
_cell_length_b 9.136(2)
_cell_length_c 9.415(3)
_cell_measurement_reflns_used 631
_cell_measurement_temperature 298(2)
_cell_measurement_theta_max 25.12
_cell_measurement_theta_min 2.43
_cell_volume 526.5(2)
_computing_cell_refinement 'Bruker SAINT'
_computing_data_collection 'Bruker APEX2'
_computing_data_reduction 'Bruker SAINT'
_computing_molecular_graphics 'SHELXS-97 (Sheldrick, 2008)'
_computing_publication_material 'SHELXL-97 (Sheldrick, 2008)'
_computing_structure_refinement 'SHELXL-97 (Sheldrick, 2008)'
_computing_structure_solution 'SHELXS-97 (Sheldrick, 2008)'
_diffrn_ambient_temperature 296(2)
_diffrn_measured_fraction_theta_full 0.980
_diffrn_measured_fraction_theta_max 0.980
_diffrn_measurement_device_type 'Bruker APEX-II CCD'
_diffrn_measurement_method '\f and \w scans'
_diffrn_radiation_monochromator graphite
_diffrn_radiation_source 'fine-focus sealed tube'
_diffrn_radiation_type MoK\a
_diffrn_radiation_wavelength 0.71073
_diffrn_reflns_av_R_equivalents 0.0250
_diffrn_reflns_av_sigmaI/netI 0.0525
_diffrn_reflns_limit_h_max 8
_diffrn_reflns_limit_h_min -6
_diffrn_reflns_limit_k_max 10
_diffrn_reflns_limit_k_min -10
_diffrn_reflns_limit_l_max 11
_diffrn_reflns_limit_l_min -10
_diffrn_reflns_number 2731
_diffrn_reflns_theta_full 25.20
_diffrn_reflns_theta_max 25.20
_diffrn_reflns_theta_min 2.43
_exptl_absorpt_coefficient_mu 1.232
_exptl_absorpt_correction_T_max 0.831
_exptl_absorpt_correction_T_min 0.730
_exptl_absorpt_correction_type multi-scan
_exptl_absorpt_process_details 'SADABS (Sheldrick, 1996)'
_exptl_crystal_colour colorless
_exptl_crystal_density_diffrn 1.683
_exptl_crystal_density_method 'not measured'
_exptl_crystal_description block
_exptl_crystal_F_000 272.0
_exptl_crystal_size_max 0.27
_exptl_crystal_size_mid 0.22
_exptl_crystal_size_min 0.15
_refine_diff_density_max 0.384
_refine_diff_density_min -0.699
_refine_diff_density_rms 0.097
_refine_ls_extinction_method none
_refine_ls_goodness_of_fit_ref 1.044
_refine_ls_hydrogen_treatment mixed
_refine_ls_matrix_type full
_refine_ls_number_parameters 165
_refine_ls_number_reflns 1861
_refine_ls_number_restraints 3
_refine_ls_restrained_S_all 1.045
_refine_ls_R_factor_all 0.0650
_refine_ls_R_factor_gt 0.0544
_refine_ls_shift/su_max 0.000
_refine_ls_shift/su_mean 0.000
_refine_ls_structure_factor_coef Fsqd
_refine_ls_weighting_details 'calc w=1/[\s^2^(Fo^2^)+(0.0492P)^2^+1.9264P] where P=(Fo^2^+2Fc^2^)/3'
_refine_ls_weighting_scheme calc
_refine_ls_wR_factor_gt 0.1362
_refine_ls_wR_factor_ref 0.1442
_reflns_number_gt 1581
_reflns_number_total 1899
_reflns_threshold_expression >2sigma(I)
_cod_data_source_file c3nj40783g.txt
_cod_data_source_block 849595(4)
_cod_depositor_comments
;
The following automatic conversions were performed:

'_symmetry_cell_setting' value 'Triclinic' changed to 'triclinic'
according to /home/saulius/struct/CIF-dictionaries/cif_core.dic
dictionary named 'cif_core.dic' version 2.4.2 from 2011-04-26.

Automatic conversion script
Id: cif_fix_values 1891 2012-01-12 08:04:46Z andrius 
;
_cod_original_cell_volume 526.6(2)
_cod_original_sg_symbol_Hall -P1
_cod_original_sg_symbol_H-M P-1
_cod_database_code 7053028

loop_
_symmetry_equiv_pos_as_xyz
'x, y, z'
'-x, -y, -z'

loop_
_atom_site_label
_atom_site_type_symbol
_atom_site_fract_x
_atom_site_fract_y
_atom_site_fract_z
_atom_site_U_iso_or_equiv
_atom_site_adp_type
_atom_site_occupancy
_atom_site_symmetry_multiplicity
_atom_site_calc_flag
_atom_site_refinement_flags
Zn1 Zn 0.0000 0.0000 0.5000 0.0363(3) Uani 1 2 d S
O2 O 0.0983(5) 0.2570(4) 0.6464(4) 0.0325(8) Uani 1 1 d .
O1 O 0.1960(6) 0.5253(4) 0.6762(4) 0.0432(10) Uani 1 1 d .
O4 O 0.3057(6) 0.7025(4) 0.5402(4) 0.0422(9) Uani 1 1 d .
H4 H 0.2633 0.6359 0.5837 0.063 Uiso 1 1 d R
O5 O 0.3837(6) 0.6805(4) 0.3209(5) 0.0462(10) Uani 1 1 d .
O3 O -0.2783(5) -0.0151(4) 0.3924(4) 0.0320(8) Uani 1 1 d D
H3A H -0.3731 -0.1031 0.3847 0.048 Uiso 1 1 calc RD
N1 N 0.1558(5) 0.1433(4) 0.3707(4) 0.0220(8) Uani 1 1 d .
C1 C 0.1601(7) 0.3690(6) 0.5961(5) 0.0273(10) Uani 1 1 d .
C4 C 0.3223(7) 0.6138(6) 0.4060(6) 0.0313(11) Uani 1 1 d .
C3 C 0.2644(7) 0.4190(5) 0.3524(5) 0.0240(10) Uani 1 1 d .
C2 C 0.1940(7) 0.3117(5) 0.4325(5) 0.0227(9) Uani 1 1 d .
C11 C 0.1915(7) 0.0699(5) 0.2306(5) 0.0234(9) Uani 1 1 d .
C10 C 0.1699(8) -0.1037(6) 0.1731(6) 0.0302(11) Uani 1 1 d .
H10 H 0.1345 -0.1673 0.2317 0.036 Uiso 1 1 calc R
C9 C 0.2015(8) -0.1766(6) 0.0313(6) 0.0343(11) Uani 1 1 d .
H9 H 0.1874 -0.2901 -0.0058 0.041 Uiso 1 1 calc R
C8 C 0.2549(8) -0.0836(7) -0.0597(6) 0.0348(12) Uani 1 1 d .
H8 H 0.2725 -0.1369 -0.1572 0.042 Uiso 1 1 calc R
C7 C 0.2812(7) 0.0842(6) -0.0057(6) 0.0315(11) Uani 1 1 d .
H7 H 0.3171 0.1455 -0.0662 0.038 Uiso 1 1 calc R
C6 C 0.2540(7) 0.1656(6) 0.1420(5) 0.0264(10) Uani 1 1 d .
C5 C 0.2878(7) 0.3406(6) 0.2079(6) 0.0285(10) Uani 1 1 d .
H5 H 0.3276 0.4058 0.1512 0.034 Uiso 1 1 calc R
H3B H -0.272(8) 0.085(3) 0.414(7) 0.06(2) Uiso 1 1 d D

loop_
_atom_site_aniso_label
_atom_site_aniso_U_11
_atom_site_aniso_U_22
_atom_site_aniso_U_33
_atom_site_aniso_U_23
_atom_site_aniso_U_13
_atom_site_aniso_U_12
Zn1 0.0486(6) 0.0247(5) 0.0367(5) 0.0137(4) 0.0173(4) 0.0161(4)
O2 0.051(2) 0.0172(15) 0.0303(18) 0.0087(14) 0.0228(16) 0.0140(15)
O1 0.071(3) 0.0168(17) 0.040(2) 0.0078(15) 0.029(2) 0.0190(18)
O4 0.063(3) 0.0186(17) 0.046(2) 0.0146(16) 0.0175(19) 0.0185(17)
O5 0.062(3) 0.0226(18) 0.054(2) 0.0250(18) 0.019(2) 0.0111(17)
O3 0.0363(19) 0.0191(17) 0.040(2) 0.0152(16) 0.0113(16) 0.0102(15)
N1 0.027(2) 0.0158(17) 0.0245(19) 0.0095(15) 0.0095(16) 0.0100(16)
C1 0.031(3) 0.017(2) 0.029(2) 0.0056(19) 0.010(2) 0.010(2)
C4 0.029(3) 0.019(2) 0.041(3) 0.013(2) 0.004(2) 0.008(2)
C3 0.024(2) 0.017(2) 0.032(2) 0.0125(19) 0.0070(19) 0.0084(18)
C2 0.027(2) 0.016(2) 0.025(2) 0.0083(18) 0.0089(19) 0.0096(19)
C11 0.023(2) 0.020(2) 0.025(2) 0.0078(19) 0.0079(19) 0.0092(19)
C10 0.040(3) 0.024(2) 0.035(3) 0.015(2) 0.020(2) 0.018(2)
C9 0.038(3) 0.024(2) 0.036(3) 0.008(2) 0.013(2) 0.016(2)
C8 0.039(3) 0.037(3) 0.025(2) 0.008(2) 0.014(2) 0.018(2)
C7 0.032(3) 0.038(3) 0.030(3) 0.019(2) 0.014(2) 0.016(2)
C6 0.024(2) 0.029(2) 0.029(2) 0.015(2) 0.0087(19) 0.011(2)
C5 0.030(3) 0.024(2) 0.033(3) 0.017(2) 0.010(2) 0.009(2)

loop_
_atom_type_symbol
_atom_type_description
_atom_type_scat_dispersion_real
_atom_type_scat_dispersion_imag
_atom_type_scat_source
C C 0.0033 0.0016 'International Tables Vol C Tables 4.2.6.8 and 6.1.1.4'
H H 0.0000 0.0000 'International Tables Vol C Tables 4.2.6.8 and 6.1.1.4'
Co Co 0.3494 0.9721 'International Tables Vol C Tables 4.2.6.8 and 6.1.1.4'
N N 0.0061 0.0033 'International Tables Vol C Tables 4.2.6.8 and 6.1.1.4'
O O 0.0106 0.0060 'International Tables Vol C Tables 4.2.6.8 and 6.1.1.4'
Zn Zn 0.2839 1.4301 'International Tables Vol C Tables 4.2.6.8 and 6.1.1.4'

loop_
_geom_angle_atom_site_label_1
_geom_angle_atom_site_label_2
_geom_angle_atom_site_label_3
_geom_angle
_geom_angle_site_symmetry_1
_geom_angle_site_symmetry_3
O2 Zn1 O2 180.0(3) 2_556 .
O2 Zn1 O3 89.76(14) 2_556 2_556
O2 Zn1 O3 90.24(14) . 2_556
O2 Zn1 O3 90.24(14) 2_556 .
O2 Zn1 O3 89.76(14) . .
O3 Zn1 O3 180.00(9) 2_556 .
O2 Zn1 N1 75.24(13) 2_556 2_556
O2 Zn1 N1 104.76(13) . 2_556
O3 Zn1 N1 90.74(13) 2_556 2_556
O3 Zn1 N1 89.26(13) . 2_556
O2 Zn1 N1 104.76(13) 2_556 .
O2 Zn1 N1 75.24(13) . .
O3 Zn1 N1 89.26(13) 2_556 .
O3 Zn1 N1 90.74(13) . .
N1 Zn1 N1 180.0 2_556 .
C1 O2 Zn1 120.1(3) . .
C4 O4 H4 108.7 . .
Zn1 O3 H3A 109.5 . .
Zn1 O3 H3B 112(4) . .
H3A O3 H3B 128.6 . .
C2 N1 C11 120.4(4) . .
C2 N1 Zn1 113.4(3) . .
C11 N1 Zn1 125.7(3) . .
O2 C1 O1 121.6(4) . .
O2 C1 C2 117.8(4) . .
O1 C1 C2 120.6(4) . .
O5 C4 O4 121.8(4) . .
O5 C4 C3 118.6(4) . .
O4 C4 C3 119.6(4) . .
C5 C3 C2 116.9(4) . .
C5 C3 C4 113.7(4) . .
C2 C3 C4 129.4(4) . .
N1 C2 C3 121.8(4) . .
N1 C2 C1 111.2(4) . .
C3 C2 C1 127.0(4) . .
N1 C11 C6 120.9(4) . .
N1 C11 C10 120.4(4) . .
C6 C11 C10 118.7(4) . .
C9 C10 C11 119.7(4) . .
C9 C10 H10 120.2 . .
C11 C10 H10 120.2 . .
C10 C9 C8 121.3(4) . .
C10 C9 H9 119.3 . .
C8 C9 H9 119.3 . .
C7 C8 C9 120.2(4) . .
C7 C8 H8 119.9 . .
C9 C8 H8 119.9 . .
C8 C7 C6 120.2(4) . .
C8 C7 H7 119.9 . .
C6 C7 H7 119.9 . .
C5 C6 C7 123.0(4) . .
C5 C6 C11 117.2(4) . .
C7 C6 C11 119.8(4) . .
C3 C5 C6 122.5(4) . .
C3 C5 H5 118.7 . .
C6 C5 H5 118.7 . .

loop_
_geom_bond_atom_site_label_1
_geom_bond_atom_site_label_2
_geom_bond_distance
_geom_bond_site_symmetry_2
Zn1 O2 2.031(3) 2_556
Zn1 O2 2.031(3) .
Zn1 O3 2.093(3) 2_556
Zn1 O3 2.093(3) .
Zn1 N1 2.221(3) 2_556
Zn1 N1 2.221(3) .
O2 C1 1.240(5) .
O1 C1 1.260(5) .
O4 C4 1.293(6) .
O4 H4 0.8406 .
O5 C4 1.209(6) .
O3 H3A 0.8200 .
O3 H3B 0.849(18) .
N1 C2 1.338(5) .
N1 C11 1.368(6) .
C1 C2 1.534(6) .
C4 C3 1.533(6) .
C3 C5 1.368(6) .
C3 C2 1.434(6) .
C11 C6 1.414(6) .
C11 C10 1.421(6) .
C10 C9 1.365(7) .
C10 H10 0.9300 .
C9 C8 1.403(7) .
C9 H9 0.9300 .
C8 C7 1.362(7) .
C8 H8 0.9300 .
C7 C6 1.412(7) .
C7 H7 0.9300 .
C6 C5 1.404(6) .
C5 H5 0.9300 .
